data_2106274
loop_
_publ_author_name
'Ceolin, R.'
'Toffoli, P.'
'Khodadad, P.'
'Rodier, N.'

_publ_section_title
;
 Structure cristalline du sulfure mixte de cerium et de bismuth Ce1.25
 Bi3.78 S8
;
_journal_name_full 'Acta Crystallographica B (24,1968-38,1982)'
_journal_page_first 2804
_journal_page_last 2806
_journal_volume 33
_journal_year 1977
_chemical_formula_sum 'Bi3.78 Ce1.25 S8'
_space_group_IT_number 62
_symmetry_space_group_name_Hall '-P 2ac 2n'
_symmetry_space_group_name_H-M 'P n m a'
_cell_angle_alpha 90
_cell_angle_beta 90
_cell_angle_gamma 90
_cell_formula_units_Z 4
_cell_length_a 16.55
_cell_length_b 4.053
_cell_length_c 21.52
_cell_volume 1443.500
_citation_journal_id_ASTM ACBCAR
_cod_data_source_file Ceolin_ACBCAR_1977_609.cif
_cod_data_source_block Bi3.78Ce1.25S8
_cod_original_cell_volume 1443.5
_cod_database_code 2106274

loop_
_symmetry_equiv_pos_as_xyz
x,y,z
-x+1/2,-y,z+1/2
x+1/2,-y+1/2,-z+1/2
-x,y+1/2,-z
-x,-y,-z
x-1/2,y,-z-1/2
-x-1/2,y-1/2,z-1/2
x,-y-1/2,z

loop_
_atom_site_label
_atom_site_type_symbol
_atom_site_fract_x
_atom_site_fract_y
_atom_site_fract_z
_atom_site_occupancy
_atom_site_U_iso_or_equiv
Bi2 Bi+3 0.07246 0.25 0.08436 1 0.0
S4 S-2 0.4273 0.25 0.0438 1 0.0
S3 S-2 0.3121 0.25 0.3208 1 0.0
Ce2 Ce+3 0.20851 0.25 0.54493 1 0.0
S1 S-2 0.0899 0.25 0.3285 1 0.0
Ce1 Ce+3 0.3007 0.25 0.7416 0.25 0.0
S8 S-2 0.291 0.25 0.9477 1 0.0
S2 S-2 0.2174 0.25 0.1238 1 0.0
Bi3 Bi+3 0.15064 0.25 0.89686 1 0.0
Bi1 Bi+3 0.96504 0.25 0.59154 0.78 0.0
S6 S-2 0.4739 0.25 0.6693 1 0.0
Bi4 Bi+3 0.45701 0.25 0.24156 1 0.0
S5 S-2 0.3826 0.25 0.4983 1 0.0
S7 S-2 0.1071 0.25 0.6747 1 0.0
